data_2229298
loop_
_publ_author_name
'Huang, Yan-Lan'
'Li, Deng-Feng'
'Sun, Jian'
'Gao, Jin-Hua'
'Shan, Shang'

_publ_section_title
;
 (<i>E</i>)-Benzaldehyde (2,4,6-trichlorophenyl)hydrazone
;
_journal_coeditor_code XU5149
_journal_issue 2
_journal_name_full 'Acta Crystallographica Section E'
_journal_page_first o528
_journal_paper_doi 10.1107/S160053681100328X
_journal_volume 67
_journal_year 2011
_chemical_formula_iupac 'C13 H9 Cl3 N2'
_chemical_formula_moiety 'C13 H9 Cl3 N2'
_chemical_formula_sum 'C13 H9 Cl3 N2'
_chemical_formula_weight 299.57
_chemical_name_systematic
;
(<i>E</i>)-Benzaldehyde (2,4,6-trichlorophenyl)hydrazone
;
_space_group_IT_number 14
_symmetry_cell_setting monoclinic
_symmetry_space_group_name_Hall '-P 2ybc'
_symmetry_space_group_name_H-M 'P 1 21/c 1'
_atom_sites_solution_hydrogens geom
_atom_sites_solution_primary direct
_atom_sites_solution_secondary difmap
_audit_creation_method SHELXL-97
_cell_angle_alpha 90.00
_cell_angle_beta 98.739(5)
_cell_angle_gamma 90.00
_cell_formula_units_Z 4
_cell_length_a 13.913(6)
_cell_length_b 12.867(5)
_cell_length_c 7.652(3)
_cell_measurement_reflns_used 4171
_cell_measurement_temperature 295(2)
_cell_measurement_theta_max 26.3
_cell_measurement_theta_min 2.8
_cell_volume 1353.9(9)
_computing_cell_refinement 'PROCESS-AUTO (Rigaku, 1998)'
_computing_data_collection 'PROCESS-AUTO (Rigaku, 1998)'
_computing_data_reduction 'CrystalStructure (Rigaku/MSC, 2002)'
_computing_molecular_graphics 'ORTEP-3 for Windows (Farrugia, 1997)'
_computing_publication_material 'WinGX (Farrugia, 1999)'
_computing_structure_refinement 'SHELXL97 (Sheldrick, 2008)'
_computing_structure_solution 'SHELXS97 (Sheldrick, 2008)'
_diffrn_ambient_temperature 295(2)
_diffrn_detector_area_resol_mean 10.0
_diffrn_measured_fraction_theta_full 0.999
_diffrn_measured_fraction_theta_max 0.999
_diffrn_measurement_device_type 'Rigaku R-AXIS RAPID IP'
_diffrn_measurement_method \w
_diffrn_radiation_monochromator graphite
_diffrn_radiation_source 'fine-focus sealed tube'
_diffrn_radiation_type MoK\a
_diffrn_radiation_wavelength 0.71073
_diffrn_reflns_av_R_equivalents 0.0281
_diffrn_reflns_av_sigmaI/netI 0.0196
_diffrn_reflns_limit_h_max 16
_diffrn_reflns_limit_h_min -16
_diffrn_reflns_limit_k_max 15
_diffrn_reflns_limit_k_min -15
_diffrn_reflns_limit_l_max 9
_diffrn_reflns_limit_l_min -9
_diffrn_reflns_number 11730
_diffrn_reflns_theta_full 25.19
_diffrn_reflns_theta_max 25.19
_diffrn_reflns_theta_min 2.96
_diffrn_standards_number 0
_exptl_absorpt_coefficient_mu 0.658
_exptl_absorpt_correction_T_max 0.92
_exptl_absorpt_correction_T_min 0.86
_exptl_absorpt_correction_type multi-scan
_exptl_absorpt_process_details '(ABSCOR; Higashi, 1995)'
_exptl_crystal_colour colorless
_exptl_crystal_density_diffrn 1.470
_exptl_crystal_density_method 'not measured'
_exptl_crystal_description prism
_exptl_crystal_F_000 608
_exptl_crystal_size_max 0.36
_exptl_crystal_size_mid 0.30
_exptl_crystal_size_min 0.26
_refine_diff_density_max 0.182
_refine_diff_density_min -0.320
_refine_ls_extinction_method none
_refine_ls_goodness_of_fit_ref 1.061
_refine_ls_hydrogen_treatment constr
_refine_ls_matrix_type full
_refine_ls_number_parameters 163
_refine_ls_number_reflns 2436
_refine_ls_number_restraints 0
_refine_ls_restrained_S_all 1.061
_refine_ls_R_factor_all 0.0539
_refine_ls_R_factor_gt 0.0407
_refine_ls_shift/su_max 0.001
_refine_ls_shift/su_mean 0.000
_refine_ls_structure_factor_coef Fsqd
_refine_ls_weighting_details 'calc w=1/[\s^2^(Fo^2^)+(0.0449P)^2^+0.4002P] where P=(Fo^2^+2Fc^2^)/3'
_refine_ls_weighting_scheme calc
_refine_ls_wR_factor_gt 0.0977
_refine_ls_wR_factor_ref 0.1045
_reflns_number_gt 1936
_reflns_number_total 2436
_reflns_threshold_expression I>2sigma(I)
_cod_data_source_file xu5149.cif
_cod_data_source_block I
_cod_original_sg_symbol_H-M 'P 21/c'
_cod_database_code 2229298
_cod_database_fobs_code 2229298

loop_
_symmetry_equiv_pos_as_xyz
'x, y, z'
'-x, y+1/2, -z+1/2'
'-x, -y, -z'
'x, -y-1/2, z-1/2'

loop_
_atom_site_type_symbol
_atom_site_label
_atom_site_fract_x
_atom_site_fract_y
_atom_site_fract_z
_atom_site_U_iso_or_equiv
_atom_site_adp_type
_atom_site_calc_flag
_atom_site_refinement_flags
_atom_site_occupancy
_atom_site_disorder_assembly
_atom_site_disorder_group
Cl Cl1 0.82868(5) 0.03185(5) 0.52523(10) 0.0786(2) Uani d . 1 . .
Cl Cl2 1.16441(5) 0.21670(7) 0.78646(11) 0.0897(3) Uani d . 1 . .
Cl Cl3 0.85826(6) 0.45120(5) 0.53336(10) 0.0877(3) Uani d . 1 . .
N N1 0.75114(15) 0.24687(17) 0.4714(3) 0.0746(6) Uani d . 1 . .
H H1N 0.7271 0.1962 0.3849 0.089 Uiso d R 1 . .
N N2 0.69094(13) 0.30372(14) 0.5622(2) 0.0566(5) Uani d . 1 . .
C C1 0.84849(16) 0.24097(18) 0.5442(3) 0.0557(6) Uani d . 1 . .
C C2 0.89458(15) 0.14534(18) 0.5762(3) 0.0548(5) Uani d . 1 . .
C C3 0.99117(16) 0.13659(19) 0.6484(3) 0.0595(6) Uani d . 1 . .
H H3 1.0203 0.0717 0.6674 0.071 Uiso calc R 1 . .
C C4 1.04329(16) 0.2259(2) 0.6915(3) 0.0612(6) Uani d . 1 . .
C C5 1.00210(17) 0.3222(2) 0.6597(3) 0.0638(6) Uani d . 1 . .
H H5 1.0386 0.3821 0.6883 0.077 Uiso calc R 1 . .
C C6 0.90617(18) 0.32876(19) 0.5850(3) 0.0603(6) Uani d . 1 . .
C C7 0.59985(17) 0.29350(17) 0.5147(3) 0.0582(6) Uani d . 1 . .
H H7 0.5769 0.2464 0.4258 0.070 Uiso calc R 1 . .
C C8 0.53090(15) 0.35459(18) 0.5976(3) 0.0535(5) Uani d . 1 . .
C C9 0.56026(17) 0.44135(18) 0.6979(3) 0.0561(5) Uani d . 1 . .
H H9 0.6254 0.4608 0.7146 0.067 Uiso calc R 1 . .
C C10 0.4942(2) 0.4996(2) 0.7737(3) 0.0760(7) Uani d . 1 . .
H H10 0.5151 0.5578 0.8411 0.091 Uiso calc R 1 . .
C C11 0.3983(2) 0.4720(3) 0.7501(4) 0.0934(10) Uani d . 1 . .
H H11 0.3539 0.5115 0.8011 0.112 Uiso calc R 1 . .
C C12 0.3676(2) 0.3869(3) 0.6520(5) 0.0952(10) Uani d . 1 . .
H H12 0.3022 0.3683 0.6369 0.114 Uiso calc R 1 . .
C C13 0.43269(18) 0.3272(2) 0.5741(4) 0.0758(7) Uani d . 1 . .
H H13 0.4110 0.2694 0.5066 0.091 Uiso calc R 1 . .

loop_
_atom_site_aniso_label
_atom_site_aniso_U_11
_atom_site_aniso_U_22
_atom_site_aniso_U_33
_atom_site_aniso_U_12
_atom_site_aniso_U_13
_atom_site_aniso_U_23
Cl1 0.0633(4) 0.0709(4) 0.1004(5) -0.0018(3) 0.0087(4) -0.0148(3)
Cl2 0.0506(4) 0.1110(6) 0.1040(6) -0.0073(3) 0.0007(3) 0.0177(4)
Cl3 0.0985(5) 0.0642(4) 0.0989(5) 0.0182(4) 0.0100(4) 0.0040(4)
N1 0.0620(12) 0.0951(16) 0.0601(12) 0.0270(11) -0.0114(10) -0.0335(11)
N2 0.0565(11) 0.0629(11) 0.0472(10) 0.0140(9) -0.0023(9) -0.0060(8)
C1 0.0581(13) 0.0691(15) 0.0397(11) 0.0130(11) 0.0065(10) -0.0078(10)
C2 0.0520(12) 0.0631(14) 0.0509(12) 0.0030(10) 0.0124(10) -0.0055(10)
C3 0.0505(13) 0.0658(14) 0.0639(14) 0.0065(11) 0.0144(11) 0.0089(11)
C4 0.0470(12) 0.0816(17) 0.0564(13) 0.0007(11) 0.0131(11) 0.0108(12)
C5 0.0634(15) 0.0684(15) 0.0606(14) -0.0047(12) 0.0130(12) -0.0005(12)
C6 0.0697(15) 0.0612(14) 0.0501(12) 0.0092(12) 0.0093(11) -0.0009(11)
C7 0.0608(14) 0.0596(13) 0.0492(12) 0.0031(11) -0.0081(11) -0.0046(10)
C8 0.0478(12) 0.0649(14) 0.0455(11) 0.0044(10) -0.0002(9) 0.0120(10)
C9 0.0554(13) 0.0670(14) 0.0447(11) 0.0102(11) 0.0039(10) 0.0081(11)
C10 0.0832(19) 0.0897(18) 0.0567(15) 0.0249(15) 0.0159(14) 0.0066(13)
C11 0.077(2) 0.130(3) 0.081(2) 0.030(2) 0.0352(17) 0.023(2)
C12 0.0486(15) 0.136(3) 0.104(2) 0.0061(17) 0.0195(16) 0.042(2)
C13 0.0581(15) 0.0892(19) 0.0758(17) -0.0089(14) -0.0034(13) 0.0176(14)

loop_
_atom_type_symbol
_atom_type_description
_atom_type_scat_dispersion_real
_atom_type_scat_dispersion_imag
_atom_type_scat_source
C C 0.0033 0.0016 'International Tables Vol C Tables 4.2.6.8 and 6.1.1.4'
H H 0.0000 0.0000 'International Tables Vol C Tables 4.2.6.8 and 6.1.1.4'
N N 0.0061 0.0033 'International Tables Vol C Tables 4.2.6.8 and 6.1.1.4'
Cl Cl 0.1484 0.1585 'International Tables Vol C Tables 4.2.6.8 and 6.1.1.4'

loop_
_geom_angle_atom_site_label_1
_geom_angle_atom_site_label_2
_geom_angle_atom_site_label_3
_geom_angle_site_symmetry_1
_geom_angle_site_symmetry_3
_geom_angle
_geom_angle_publ_flag
N2 N1 C1 . . 117.26(18) ?
N2 N1 H1N . . 122.5 ?
C1 N1 H1N . . 117.4 ?
C7 N2 N1 . . 117.19(19) ?
N1 C1 C2 . . 121.0(2) ?
N1 C1 C6 . . 122.7(2) ?
C2 C1 C6 . . 116.3(2) ?
C3 C2 C1 . . 122.5(2) ?
C3 C2 Cl1 . . 118.09(18) ?
C1 C2 Cl1 . . 119.38(18) ?
C4 C3 C2 . . 118.4(2) ?
C4 C3 H3 . . 120.8 ?
C2 C3 H3 . . 120.8 ?
C3 C4 C5 . . 121.5(2) ?
C3 C4 Cl2 . . 119.22(19) ?
C5 C4 Cl2 . . 119.3(2) ?
C4 C5 C6 . . 118.9(2) ?
C4 C5 H5 . . 120.6 ?
C6 C5 H5 . . 120.6 ?
C5 C6 C1 . . 122.3(2) ?
C5 C6 Cl3 . . 117.8(2) ?
C1 C6 Cl3 . . 119.84(18) ?
N2 C7 C8 . . 120.9(2) ?
N2 C7 H7 . . 119.6 ?
C8 C7 H7 . . 119.6 ?
C9 C8 C13 . . 118.5(2) ?
C9 C8 C7 . . 121.3(2) ?
C13 C8 C7 . . 120.3(2) ?
C10 C9 C8 . . 120.9(2) ?
C10 C9 H9 . . 119.6 ?
C8 C9 H9 . . 119.6 ?
C11 C10 C9 . . 120.2(3) ?
C11 C10 H10 . . 119.9 ?
C9 C10 H10 . . 119.9 ?
C12 C11 C10 . . 120.1(3) ?
C12 C11 H11 . . 120.0 ?
C10 C11 H11 . . 120.0 ?
C11 C12 C13 . . 120.8(3) ?
C11 C12 H12 . . 119.6 ?
C13 C12 H12 . . 119.6 ?
C12 C13 C8 . . 119.7(3) ?
C12 C13 H13 . . 120.2 ?
C8 C13 H13 . . 120.2 ?

loop_
_geom_bond_atom_site_label_1
_geom_bond_atom_site_label_2
_geom_bond_site_symmetry_2
_geom_bond_distance
_geom_bond_publ_flag
Cl1 C2 . 1.737(2) ?
Cl2 C4 . 1.735(2) ?
Cl3 C6 . 1.733(2) ?
N1 N2 . 1.377(3) ?
N1 C1 . 1.386(3) ?
N1 H1N . 0.9526 ?
N2 C7 . 1.271(3) ?
C1 C2 . 1.392(3) ?
C1 C6 . 1.393(3) ?
C2 C3 . 1.378(3) ?
C3 C4 . 1.372(3) ?
C3 H3 . 0.9300 ?
C4 C5 . 1.372(3) ?
C5 C6 . 1.372(3) ?
C5 H5 . 0.9300 ?
C7 C8 . 1.458(3) ?
C7 H7 . 0.9300 ?
C8 C9 . 1.381(3) ?
C8 C13 . 1.396(3) ?
C9 C10 . 1.380(3) ?
C9 H9 . 0.9300 ?
C10 C11 . 1.367(4) ?
C10 H10 . 0.9300 ?
C11 C12 . 1.359(5) ?
C11 H11 . 0.9300 ?
C12 C13 . 1.389(4) ?
C12 H12 . 0.9300 ?
C13 H13 . 0.9300 ?

loop_
_geom_hbond_atom_site_label_D
_geom_hbond_atom_site_label_H
_geom_hbond_atom_site_label_A
_geom_hbond_site_symmetry_A
_geom_hbond_distance_DH
_geom_hbond_distance_HA
_geom_hbond_distance_DA
_geom_hbond_angle_DHA
_geom_hbond_publ_flag
N1 H1N N2 4_565 0.95 2.44 3.183(3) 134 y

loop_
_cod_related_entry_id
_cod_related_entry_database
_cod_related_entry_code
1 ChemSpider 7837823
